data_2239848
loop_
_publ_author_name
'Soudani, Sarra'
'Aubert, Emmanuel'
'Jelsch, Christian'
'Ben Nasr, Cherif'

_publ_section_title
;
 Crystal structure of 2-amino-5-methylsulfanyl-1,3,4-thiadiazol-3-ium
 chloride monohydrate
;
_journal_coeditor_code SU2749
_journal_issue 9
_journal_name_full 'Acta Crystallographica Section E'
_journal_page_first o913
_journal_page_last o914
_journal_paper_doi 10.1107/S1600536814015864
_journal_volume 70
_journal_year 2014
_chemical_formula_iupac 'C3 H6 N3 S2 +, Cl -, H2 O'
_chemical_formula_moiety 'C3 H6 N3 S2 +, Cl -, H2 O'
_chemical_formula_sum 'C3 H8 Cl N3 O S2'
_chemical_formula_weight 201.69
_chemical_name_systematic
;
2-Amino-5-methylsulfanyl-1,3,4-thiadiazol-3-ium chloride monohydrate
;
_space_group_IT_number 13
_symmetry_cell_setting monoclinic
_symmetry_space_group_name_Hall '-P 2yac'
_symmetry_space_group_name_H-M 'P 1 2/n 1'
_atom_sites_solution_hydrogens geom
_atom_sites_solution_primary direct
_atom_sites_solution_secondary difmap
_audit_creation_method SHELXL-97
_cell_angle_alpha 90.00
_cell_angle_beta 99.4530(10)
_cell_angle_gamma 90.00
_cell_formula_units_Z 8
_cell_length_a 13.3826(2)
_cell_length_b 9.42580(10)
_cell_length_c 13.5762(2)
_cell_measurement_reflns_used 30742
_cell_measurement_temperature 110(2)
_cell_measurement_theta_max 37.7996
_cell_measurement_theta_min 2.9256
_cell_volume 1689.27(4)
_computing_cell_refinement
;
CrysAlis PRO (Agilent, 2012)
;
_computing_data_collection
;
CrysAlis PRO (Agilent, 2012)
;
_computing_data_reduction
;
CrysAlis PRO (Agilent, 2012)
;
_computing_molecular_graphics 'ORTEP-3 for Windows (Farrugia, 2012)'
_computing_publication_material 'SHELXL97 (Sheldrick, 2008) and PLATON (Spek, 2009)'
_computing_structure_refinement 'SHELXL97 (Sheldrick, 2008)'
_computing_structure_solution 'SIR92 (Altomare <i>et al.</i>, 1994)'
_diffrn_ambient_temperature 110(2)
_diffrn_detector_area_resol_mean 10.4508
_diffrn_measured_fraction_theta_full 0.999
_diffrn_measured_fraction_theta_max 0.999
_diffrn_measurement_device_type 'Agilent SuperNova (Dual, Cu at zero, Atlas)'
_diffrn_measurement_method '\w scans'
_diffrn_radiation_monochromator mirror
_diffrn_radiation_source 'SuperNova (Mo) X-ray Source'
_diffrn_radiation_type 'Mo K\a'
_diffrn_radiation_wavelength 0.7107
_diffrn_reflns_av_R_equivalents 0.0213
_diffrn_reflns_av_sigmaI/netI 0.0671
_diffrn_reflns_limit_h_max 22
_diffrn_reflns_limit_h_min -22
_diffrn_reflns_limit_k_max 15
_diffrn_reflns_limit_k_min -15
_diffrn_reflns_limit_l_max 22
_diffrn_reflns_limit_l_min -22
_diffrn_reflns_number 65950
_diffrn_reflns_theta_full 36.65
_diffrn_reflns_theta_max 36.65
_diffrn_reflns_theta_min 2.93
_exptl_absorpt_coefficient_mu 0.887
_exptl_absorpt_correction_T_max 0.894
_exptl_absorpt_correction_T_min 0.769
_exptl_absorpt_correction_type analytical
_exptl_absorpt_process_details
;
[CrysAlis PRO (Agilent, 2012), using a multi-faceted crystal
model based on expressions derived by Clark & Reid (1995)]
;
_exptl_crystal_colour colorless
_exptl_crystal_density_diffrn 1.586
_exptl_crystal_density_method 'not measured'
_exptl_crystal_description prism
_exptl_crystal_F_000 832
_exptl_crystal_size_max 0.42
_exptl_crystal_size_mid 0.31
_exptl_crystal_size_min 0.15
_refine_diff_density_max 0.467
_refine_diff_density_min -0.282
_refine_ls_extinction_coef 0.00111(13)
_refine_ls_extinction_expression Fc^*^=kFc[1+0.001xFc^2^\l^3^/sin(2\q)]^-1/4^
_refine_ls_extinction_method 'SHELXL97 (Sheldrick, 2008)'
_refine_ls_goodness_of_fit_ref 1.122
_refine_ls_hydrogen_treatment mixed
_refine_ls_matrix_type full
_refine_ls_number_parameters 224
_refine_ls_number_reflns 8394
_refine_ls_number_restraints 0
_refine_ls_restrained_S_all 1.122
_refine_ls_R_factor_all 0.0231
_refine_ls_R_factor_gt 0.0204
_refine_ls_shift/su_max 0.003
_refine_ls_shift/su_mean 0.000
_refine_ls_structure_factor_coef Fsqd
_refine_ls_weighting_details 'calc w=1/[\s^2^(Fo^2^)+(0.0211P)^2^+0.3700P] where P=(Fo^2^+2Fc^2^)/3'
_refine_ls_weighting_scheme calc
_refine_ls_wR_factor_gt 0.0531
_refine_ls_wR_factor_ref 0.0542
_reflns_number_gt 7745
_reflns_number_total 8394
_reflns_threshold_expression I>2sigma(I)
_cod_data_source_file su2749sup1.cif
_cod_data_source_block I
_cod_original_sg_symbol_H-M 'P 2/n'
_cod_database_code 2239848
_cod_database_fobs_code 2239848

loop_
_symmetry_equiv_pos_as_xyz
'x, y, z'
'-x+1/2, y, -z+1/2'
'-x, -y, -z'
'x-1/2, -y, z-1/2'

loop_
_atom_site_type_symbol
_atom_site_label
_atom_site_fract_x
_atom_site_fract_y
_atom_site_fract_z
_atom_site_U_iso_or_equiv
_atom_site_adp_type
_atom_site_calc_flag
_atom_site_refinement_flags
_atom_site_occupancy
_atom_site_symmetry_multiplicity
S S7 0.127439(13) 1.268596(18) 0.444671(12) 0.01782(3) Uani d . 1 1
Cl Cl2 0.386288(13) 0.472130(17) 0.838806(12) 0.01897(3) Uani d . 1 1
S S1 0.129775(12) 1.086700(17) 0.628112(12) 0.01498(3) Uani d . 1 1
S S9 0.353350(12) 0.596116(17) 0.572019(12) 0.01549(3) Uani d . 1 1
S S15 0.370685(15) 0.777122(18) 0.392656(13) 0.02012(3) Uani d . 1 1
Cl Cl1 0.112933(13) 0.978631(17) 0.878768(12) 0.01911(3) Uani d . 1 1
O O18 0.39361(4) 0.11409(5) 0.40860(4) 0.01921(9) Uani d . 1 1
O O17 0.10727(4) 0.60603(5) 0.44691(4) 0.01852(9) Uani d . 1 1
N N12 0.38085(4) 0.49199(6) 0.40204(4) 0.01616(9) Uani d . 1 1
N N3 0.12906(4) 0.87190(6) 0.51663(4) 0.01608(9) Uani d . 1 1
N N6 0.13116(5) 0.81093(7) 0.68457(4) 0.01909(10) Uani d . 1 1
N N11 0.37722(4) 0.38126(6) 0.46775(4) 0.01566(9) Uani d . 1 1
N N14 0.35554(5) 0.32153(6) 0.63065(4) 0.01771(9) Uani d . 1 1
N N4 0.12853(4) 0.98357(6) 0.45103(4) 0.01622(9) Uani d . 1 1
C C10 0.36248(5) 0.41383(6) 0.55932(5) 0.01406(9) Uani d . 1 1
C C5 0.12929(5) 1.10218(7) 0.49890(5) 0.01482(9) Uani d . 1 1
C C13 0.36960(5) 0.61102(7) 0.44630(5) 0.01494(10) Uani d . 1 1
C C2 0.13012(5) 0.90405(7) 0.61203(5) 0.01490(10) Uani d . 1 1
C C16 0.38878(6) 0.72871(9) 0.26821(5) 0.02396(13) Uani d . 1 1
H H16B 0.4528 0.6771 0.2715 0.036 Uiso calc R 1 1
H H16A 0.3906 0.8146 0.2279 0.036 Uiso calc R 1 1
H H16C 0.3327 0.6681 0.2376 0.036 Uiso calc R 1 1
C C8 0.13379(6) 1.21799(9) 0.31782(5) 0.02475(13) Uani d . 1 1
H H8B 0.1962 1.1643 0.3161 0.037 Uiso calc R 1 1
H H8A 0.1335 1.3033 0.2765 0.037 Uiso calc R 1 1
H H8C 0.0751 1.1589 0.2919 0.037 Uiso calc R 1 1
H H18B 0.4504(11) 0.0902(15) 0.3960(11) 0.045(4) Uiso d . 1 1
H H18A 0.3831(10) 0.0703(14) 0.4546(10) 0.033(3) Uiso d . 1 1
H H6A 0.1303(9) 0.8410(13) 0.7431(9) 0.028(3) Uiso d . 1 1
H H14B 0.3640(10) 0.2376(14) 0.6235(10) 0.033(3) Uiso d . 1 1
H H14A 0.3506(9) 0.3519(14) 0.6907(9) 0.031(3) Uiso d . 1 1
H H6B 0.1286(10) 0.7247(14) 0.6724(10) 0.036(3) Uiso d . 1 1
H H17B 0.0504(11) 0.5876(15) 0.4157(11) 0.045(4) Uiso d . 1 1
H H17A 0.1117(10) 0.5630(15) 0.4979(10) 0.037(3) Uiso d . 1 1
H H3 0.1242(9) 0.7870(14) 0.4929(9) 0.033(3) Uiso d . 1 1
H H11 0.3851(10) 0.2905(15) 0.4467(10) 0.043(4) Uiso d . 1 1

loop_
_atom_site_aniso_label
_atom_site_aniso_U_11
_atom_site_aniso_U_22
_atom_site_aniso_U_33
_atom_site_aniso_U_12
_atom_site_aniso_U_13
_atom_site_aniso_U_23
S7 0.02231(7) 0.01564(6) 0.01558(6) -0.00113(5) 0.00333(5) -0.00038(5)
Cl2 0.02398(7) 0.01862(7) 0.01352(6) 0.00121(5) 0.00077(5) -0.00314(5)
S1 0.01744(6) 0.01459(6) 0.01294(6) -0.00041(5) 0.00259(5) -0.00314(5)
S9 0.01931(7) 0.01389(6) 0.01357(6) 0.00047(5) 0.00357(5) -0.00272(5)
S15 0.02861(8) 0.01529(7) 0.01681(7) -0.00147(6) 0.00476(6) 0.00022(5)
Cl1 0.02353(7) 0.01790(6) 0.01740(6) -0.00308(5) 0.00778(5) -0.00374(5)
O18 0.0268(2) 0.01509(19) 0.0167(2) 0.00361(17) 0.00633(18) 0.00171(16)
O17 0.0251(2) 0.0155(2) 0.01450(19) -0.00279(17) 0.00197(17) 0.00079(15)
N12 0.0187(2) 0.0157(2) 0.0147(2) -0.00090(17) 0.00432(17) -0.00181(17)
N3 0.0205(2) 0.0144(2) 0.0132(2) -0.00115(17) 0.00220(17) -0.00289(16)
N6 0.0265(3) 0.0163(2) 0.0143(2) -0.0013(2) 0.00311(19) -0.00122(18)
N11 0.0194(2) 0.0141(2) 0.0139(2) -0.00025(17) 0.00404(17) -0.00234(16)
N14 0.0241(2) 0.0152(2) 0.0137(2) 0.00121(19) 0.00275(18) -0.00082(17)
N4 0.0190(2) 0.0158(2) 0.0137(2) -0.00094(17) 0.00235(17) -0.00223(17)
C10 0.0144(2) 0.0141(2) 0.0135(2) 0.00004(17) 0.00170(18) -0.00237(17)
C5 0.0149(2) 0.0160(2) 0.0135(2) -0.00038(18) 0.00204(18) -0.00209(18)
C13 0.0159(2) 0.0150(2) 0.0140(2) -0.00095(18) 0.00286(18) -0.00155(18)
C2 0.0153(2) 0.0154(2) 0.0139(2) -0.00111(18) 0.00202(18) -0.00291(18)
C16 0.0260(3) 0.0305(4) 0.0159(3) 0.0014(3) 0.0047(2) 0.0019(2)
C8 0.0297(3) 0.0296(4) 0.0161(3) -0.0003(3) 0.0069(2) 0.0003(2)

loop_
_atom_type_symbol
_atom_type_description
_atom_type_scat_dispersion_real
_atom_type_scat_dispersion_imag
_atom_type_scat_source
C C 0.0033 0.0016 'International Tables Vol C Tables 4.2.6.8 and 6.1.1.4'
H H 0.0000 0.0000 'International Tables Vol C Tables 4.2.6.8 and 6.1.1.4'
N N 0.0061 0.0033 'International Tables Vol C Tables 4.2.6.8 and 6.1.1.4'
O O 0.0106 0.0060 'International Tables Vol C Tables 4.2.6.8 and 6.1.1.4'
S S 0.1246 0.1234 'International Tables Vol C Tables 4.2.6.8 and 6.1.1.4'
Cl Cl 0.1484 0.1585 'International Tables Vol C Tables 4.2.6.8 and 6.1.1.4'

loop_
_geom_angle_atom_site_label_1
_geom_angle_atom_site_label_2
_geom_angle_atom_site_label_3
_geom_angle
C5 S7 C8 99.61(3)
C2 S1 C5 87.51(3)
C10 S9 C13 87.75(3)
C13 S15 C16 100.21(3)
H18B O18 H18A 108.1(13)
H17B O17 H17A 105.6(13)
C13 N12 N11 109.69(5)
C2 N3 N4 117.01(5)
C2 N3 H3 124.4(8)
N4 N3 H3 118.4(8)
C2 N6 H6A 118.6(8)
C2 N6 H6B 120.6(9)
H6A N6 H6B 120.6(12)
C10 N11 N12 117.23(5)
C10 N11 H11 123.5(9)
N12 N11 H11 119.3(9)
C10 N14 H14B 122.1(9)
C10 N14 H14A 119.6(8)
H14B N14 H14A 117.7(12)
C5 N4 N3 109.70(5)
N14 C10 N11 125.16(6)
N14 C10 S9 124.57(5)
N11 C10 S9 110.27(5)
N4 C5 S7 124.86(5)
N4 C5 S1 115.35(5)
S7 C5 S1 119.78(4)
N12 C13 S15 125.50(5)
N12 C13 S9 115.05(5)
S15 C13 S9 119.45(4)
N6 C2 N3 125.04(6)
N6 C2 S1 124.52(5)
N3 C2 S1 110.44(5)
S15 C16 H16B 109.5
S15 C16 H16A 109.5
H16B C16 H16A 109.5
S15 C16 H16C 109.5
H16B C16 H16C 109.5
H16A C16 H16C 109.5
S7 C8 H8B 109.5
S7 C8 H8A 109.5
H8B C8 H8A 109.5
S7 C8 H8C 109.5
H8B C8 H8C 109.5
H8A C8 H8C 109.5

loop_
_geom_bond_atom_site_label_1
_geom_bond_atom_site_label_2
_geom_bond_distance
S7 C5 1.7312(7)
S7 C8 1.8024(7)
S1 C2 1.7355(6)
S1 C5 1.7593(6)
S9 C10 1.7331(6)
S9 C13 1.7613(6)
S15 C13 1.7278(7)
S15 C16 1.8043(8)
O18 H18B 0.836(15)
O18 H18A 0.780(14)
O17 H17B 0.827(15)
O17 H17A 0.796(14)
N12 C13 1.2932(8)
N12 N11 1.3791(8)
N3 C2 1.3280(8)
N3 N4 1.3781(8)
N3 H3 0.861(13)
N6 C2 1.3176(9)
N6 H6A 0.846(12)
N6 H6B 0.829(13)
N11 C10 1.3264(8)
N11 H11 0.913(14)
N14 C10 1.3164(9)
N14 H14B 0.808(13)
N14 H14A 0.876(13)
N4 C5 1.2923(8)
C16 H16B 0.9800
C16 H16A 0.9800
C16 H16C 0.9800
C8 H8B 0.9800
C8 H8A 0.9800
C8 H8C 0.9800

loop_
_geom_hbond_atom_site_label_D
_geom_hbond_atom_site_label_H
_geom_hbond_atom_site_label_A
_geom_hbond_site_symmetry_A
_geom_hbond_distance_DH
_geom_hbond_distance_HA
_geom_hbond_distance_DA
_geom_hbond_angle_DHA
N3 H3 O17 . 0.861(13) 1.818(13) 2.6778(7) 176.4(12)
N6 H6A Cl1 . 0.846(12) 2.296(12) 3.1178(6) 164.2(11)
N6 H6B Cl2 2_556 0.829(13) 2.392(13) 3.2139(7) 171.4(13)
N11 H11 O18 . 0.914(14) 1.751(14) 2.6632(7) 176.7(13)
N14 H14A Cl2 . 0.877(12) 2.289(12) 3.1287(6) 160.3(11)
N14 H14B Cl1 2_546 0.807(13) 2.461(13) 3.2648(6) 173.6(13)
O17 H17A Cl2 2_556 0.796(14) 2.373(14) 3.1593(5) 169.8(14)
O17 H17B Cl2 4_565 0.826(15) 2.340(15) 3.1649(6) 175.5(14)
O18 H18A Cl1 2_546 0.780(13) 2.414(13) 3.1708(5) 163.8(13)
O18 H18B Cl1 4_665 0.837(15) 2.318(15) 3.1517(6) 174.1(14)

loop_
_geom_torsion_atom_site_label_1
_geom_torsion_atom_site_label_2
_geom_torsion_atom_site_label_3
_geom_torsion_atom_site_label_4
_geom_torsion
C13 N12 N11 C10 0.74(8)
C2 N3 N4 C5 0.04(8)
N12 N11 C10 N14 178.94(6)
N12 N11 C10 S9 -0.95(7)
C13 S9 C10 N14 -179.23(6)
C13 S9 C10 N11 0.67(5)
N3 N4 C5 S7 -179.17(5)
N3 N4 C5 S1 -0.44(7)
C8 S7 C5 N4 -3.94(7)
C8 S7 C5 S1 177.38(4)
C2 S1 C5 N4 0.55(5)
C2 S1 C5 S7 179.35(4)
N11 N12 C13 S15 179.19(5)
N11 N12 C13 S9 -0.16(7)
C16 S15 C13 N12 0.81(7)
C16 S15 C13 S9 -179.87(4)
C10 S9 C13 N12 -0.29(5)
C10 S9 C13 S15 -179.68(4)
N4 N3 C2 N6 -179.72(6)
N4 N3 C2 S1 0.37(7)
C5 S1 C2 N6 179.60(6)
C5 S1 C2 N3 -0.49(5)
